data_4030125
loop_
_publ_author_name
'Bos, Maxence'
'Riguet, Emmanuel'

_publ_section_title
;
 Synthesis of chiral \g-lactones by one-pot sequential enantioselective
 organocatalytic michael addition of boronic acids and diastereoselective
 intramolecular passerini reaction.
;
_journal_issue 22
_journal_name_full 'The Journal of organic chemistry'
_journal_page_first 10881
_journal_page_last 10889
_journal_paper_doi 10.1021/jo501908z
_journal_volume 79
_journal_year 2014
_chemical_absolute_configuration ad
_chemical_formula_moiety 'C17 H18 Br N O4'
_chemical_formula_sum 'C17 H18 Br N O4'
_chemical_formula_weight 380.23
_chemical_name_systematic
;
 ? 
;
_space_group_crystal_system tetragonal
_space_group_IT_number 92
_space_group_name_Hall 'P 4abw 2nw'
_space_group_name_H-M_alt 'P 41 21 2'
_symmetry_space_group_name_Hall 'P 4abw 2nw'
_symmetry_space_group_name_H-M 'P 41 21 2'
_atom_sites_solution_hydrogens geom
_atom_sites_solution_primary direct
_atom_sites_solution_secondary difmap
_audit_creation_date 2014-07-24
_audit_creation_method
;
  Olex2 1.1
  (compiled Sep 28 2011 20:36:17, GUI svn.r3906)
;
_cell_angle_alpha 90.00
_cell_angle_beta 90.00
_cell_angle_gamma 90.00
_cell_formula_units_Z 16
_cell_length_a 11.0691(16)
_cell_length_b 11.0691(16)
_cell_length_c 54.673(11)
_cell_measurement_reflns_used 20
_cell_measurement_temperature 297
_cell_measurement_theta_max 22.03
_cell_measurement_theta_min 13.99
_cell_volume 6698.8(19)
_computing_cell_refinement 'CAD4 Express (Enraf Nonius, 1994)'
_computing_data_collection 'CAD4 Express (Enraf Nonius, 1994)'
_computing_data_reduction 'XCAD4 (Harms & Wocadlo, 1995)'
_computing_molecular_graphics
;
O. V. Dolomanov, L. J. Bourhis, R. J. Gildea, J. A. K. Howard and H. Puschmann,
OLEX2: a complete structure solution, refinement and analysis program.
J. Appl. Cryst. (2009). 42, 339-341.
;
_computing_publication_material
;
O. V. Dolomanov, L. J. Bourhis, R. J. Gildea, J. A. K. Howard and H. Puschmann,
OLEX2: a complete structure solution, refinement and analysis program.
J. Appl. Cryst. (2009). 42, 339-341.
;
_computing_structure_refinement
;
SHELXL, G.M. Sheldrick, Acta Cryst.
(2008). A64, 112-122
;
_computing_structure_solution 'SHELXS-97 (Sheldrick, 1990)'
_diffrn_ambient_temperature 297
_diffrn_detector 'scintillation LiI'
_diffrn_detector_dtime 1.195
_diffrn_detector_type 'scintillation LiI'
_diffrn_measured_fraction_theta_full 1.000
_diffrn_measured_fraction_theta_max 1.000
_diffrn_measurement_device '\k-geometry diffractometer'
_diffrn_measurement_device_type 'Bruker-Enraf-Nonius MACH3'
_diffrn_measurement_method 'non-profiled \w/2\t scans'
_diffrn_orient_matrix_type
;
  x-axis points to radiation source
  the matrix is specified in reciprocal space
;
_diffrn_orient_matrix_UB_11 0.066063
_diffrn_orient_matrix_UB_12 0.057951
_diffrn_orient_matrix_UB_13 -0.004252
_diffrn_orient_matrix_UB_21 0.058351
_diffrn_orient_matrix_UB_22 -0.048916
_diffrn_orient_matrix_UB_23 0.009818
_diffrn_orient_matrix_UB_31 0.019812
_diffrn_orient_matrix_UB_32 -0.049136
_diffrn_orient_matrix_UB_33 -0.014835
_diffrn_radiation_detector 'scintillation counter'
_diffrn_radiation_monochromator graphite
_diffrn_radiation_probe x-ray
_diffrn_radiation_type 'Cu K\a'
_diffrn_radiation_wavelength 1.54178
_diffrn_reflns_av_R_equivalents 0.2082
_diffrn_reflns_av_unetI/netI 0.1337
_diffrn_reflns_limit_h_max 13
_diffrn_reflns_limit_h_min -13
_diffrn_reflns_limit_k_max 13
_diffrn_reflns_limit_k_min -13
_diffrn_reflns_limit_l_max 67
_diffrn_reflns_limit_l_min -67
_diffrn_reflns_number 21927
_diffrn_reflns_theta_full 72.99
_diffrn_reflns_theta_max 72.99
_diffrn_reflns_theta_min 3.23
_diffrn_source 'Enraf Nonius FR590'
_diffrn_source_target Cu
_diffrn_source_type 'fine-focus sealed tube'
_diffrn_standards_decay_% 17
_diffrn_standards_interval_time 120
_diffrn_standards_number 2
_exptl_absorpt_coefficient_mu 3.518
_exptl_absorpt_correction_type none
_exptl_crystal_colour colourless
_exptl_crystal_colour_primary colourless
_exptl_crystal_density_diffrn 1.508
_exptl_crystal_density_method 'not measured'
_exptl_crystal_description block
_exptl_crystal_F_000 3104
_exptl_crystal_size_max 0.31
_exptl_crystal_size_mid 0.3
_exptl_crystal_size_min 0.25
_refine_diff_density_max 0.823
_refine_diff_density_min -1.512
_refine_diff_density_rms 0.150
_refine_ls_abs_structure_details 'Flack H D (1983), Acta Cryst. A39, 876-881'
_refine_ls_abs_structure_Flack -0.02(6)
_refine_ls_extinction_method none
_refine_ls_goodness_of_fit_ref 1.121
_refine_ls_hydrogen_treatment constr
_refine_ls_matrix_type full
_refine_ls_number_parameters 421
_refine_ls_number_reflns 6710
_refine_ls_number_restraints 0
_refine_ls_restrained_S_all 1.121
_refine_ls_R_factor_all 0.1554
_refine_ls_R_factor_gt 0.0828
_refine_ls_shift/su_max 0.001
_refine_ls_shift/su_mean 0.000
_refine_ls_structure_factor_coef Fsqd
_refine_ls_weighting_details 'calc w=1/[\s^2^(Fo^2^)+(0.0599P)^2^+42.3435P] where P=(Fo^2^+2Fc^2^)/3'
_refine_ls_weighting_scheme calc
_refine_ls_wR_factor_gt 0.1904
_refine_ls_wR_factor_ref 0.2797
_reflns_number_gt 4143
_reflns_number_total 6710
_reflns_threshold_expression >2sigma(I)
_cod_data_source_file jo501908z_si_002.cif
_cod_data_source_block total
_cod_depositor_comments 'Adding full bibliography for 4030123--4030125.cif.'
_cod_database_code 4030125
_diffrn_standards_decay_corr_max 1.116
_diffrn_standards_decay_corr_min 0.807

loop_
_space_group_symop_id
_space_group_symop_operation_xyz
1 'x, y, z'
2 '-y+1/2, x+1/2, z+1/4'
3 '-x, -y, z+1/2'
4 'y+1/2, -x+1/2, z+3/4'
5 'x+1/2, -y+1/2, -z+3/4'
6 '-x+1/2, y+1/2, -z+1/4'
7 'y, x, -z'
8 '-y, -x, -z+1/2'

loop_
_atom_site_label
_atom_site_type_symbol
_atom_site_fract_x
_atom_site_fract_y
_atom_site_fract_z
_atom_site_U_iso_or_equiv
_atom_site_adp_type
_atom_site_occupancy
_atom_site_symmetry_multiplicity
_atom_site_calc_flag
_atom_site_refinement_flags
Br1B Br 0.50311(11) 0.36634(15) 0.57704(3) 0.0676(4) Uani 1 1 d .
Br1A Br -0.11849(13) 0.85583(12) 0.45896(3) 0.0711(5) Uani 1 1 d .
O2A O 0.1510(6) 0.3582(6) 0.45605(14) 0.0447(17) Uani 1 1 d .
O2B O 0.9890(6) 0.6296(8) 0.59514(14) 0.0494(19) Uani 1 1 d .
C3B C 0.6342(11) 0.4657(11) 0.5857(2) 0.053(3) Uani 1 1 d .
N1B N 0.8025(6) 0.5687(8) 0.58386(16) 0.039(2) Uani 1 1 d .
O1B O 0.9492(7) 0.5947(9) 0.55530(16) 0.063(2) Uani 1 1 d .
N1A N 0.0450(7) 0.5324(6) 0.45596(17) 0.039(2) Uani 1 1 d .
C2B C 0.7293(8) 0.4950(10) 0.5707(2) 0.042(2) Uani 1 1 d .
O4B O 0.9126(8) 0.4093(9) 0.51980(16) 0.062(2) Uani 1 1 d .
O4A O -0.2501(8) 0.4419(8) 0.41146(18) 0.062(2) Uani 1 1 d .
O1A O -0.0255(8) 0.3672(7) 0.43527(19) 0.072(3) Uani 1 1 d .
O3A O -0.2769(9) 0.4718(10) 0.4510(2) 0.081(3) Uani 1 1 d .
O3B O 0.9103(9) 0.3104(9) 0.5548(2) 0.076(3) Uani 1 1 d .
C2A C -0.0427(9) 0.6124(10) 0.4484(2) 0.046(3) Uani 1 1 d .
C3A C -0.0263(11) 0.7155(10) 0.4614(2) 0.054(3) Uani 1 1 d .
C8B C 0.6462(8) 0.5234(9) 0.60900(19) 0.039(2) Uani 1 1 d .
C8A C 0.0741(9) 0.7005(9) 0.4781(2) 0.042(2) Uani 1 1 d .
C17A C -0.2205(11) 0.4981(11) 0.4327(2) 0.052(3) Uani 1 1 d .
C9B C 0.9202(8) 0.6002(10) 0.5771(2) 0.042(2) Uani 1 1 d .
C9A C 0.0525(9) 0.4119(9) 0.4483(2) 0.044(3) Uani 1 1 d .
C1B C 0.7528(9) 0.5873(9) 0.60763(19) 0.037(2) Uani 1 1 d .
C10B C 1.1176(9) 0.6610(10) 0.5914(2) 0.043(2) Uani 1 1 d .
C14A C -0.1319(10) 0.5945(9) 0.4289(2) 0.046(3) Uani 1 1 d .
H14A H -0.1783 0.6698 0.4280 0.056 Uiso 1 1 calc R
C6A C 0.2619(11) 0.6190(12) 0.5060(2) 0.056(3) Uani 1 1 d .
H6A H 0.3244 0.5921 0.5160 0.067 Uiso 1 1 calc R
C7A C 0.2143(10) 0.5421(10) 0.4883(2) 0.050(3) Uani 1 1 d .
H7A H 0.2454 0.4650 0.4857 0.060 Uiso 1 1 calc R
C5A C 0.2173(10) 0.7354(12) 0.5089(2) 0.054(3) Uani 1 1 d .
H5A H 0.2533 0.7859 0.5204 0.065 Uiso 1 1 calc R
C1A C 0.1172(9) 0.5863(9) 0.4744(2) 0.040(2) Uani 1 1 d .
C6B C 0.7191(12) 0.6634(11) 0.6473(2) 0.057(3) Uani 1 1 d .
H6B H 0.7416 0.7111 0.6606 0.069 Uiso 1 1 calc R
C14B C 0.7450(10) 0.4482(11) 0.5453(2) 0.048(3) Uani 1 1 d .
H14B H 0.6807 0.3893 0.5423 0.058 Uiso 1 1 calc R
C4B C 0.5783(10) 0.5252(11) 0.6298(3) 0.057(3) Uani 1 1 d .
H4B H 0.5075 0.4803 0.6309 0.069 Uiso 1 1 calc R
C13A C 0.1834(12) 0.2021(9) 0.4251(2) 0.054(3) Uani 1 1 d .
H13A H 0.1044 0.2087 0.4180 0.081 Uiso 1 1 calc R
H13B H 0.2139 0.1218 0.4227 0.081 Uiso 1 1 calc R
H13C H 0.2367 0.2592 0.4175 0.081 Uiso 1 1 calc R
C4A C 0.1223(11) 0.7783(11) 0.4955(2) 0.055(3) Uani 1 1 d .
H4A H 0.0914 0.8555 0.4980 0.066 Uiso 1 1 calc R
C7B C 0.7911(10) 0.6638(11) 0.6263(2) 0.051(3) Uani 1 1 d .
H7B H 0.8596 0.7119 0.6248 0.061 Uiso 1 1 calc R
C10A C 0.1756(10) 0.2282(9) 0.4521(2) 0.041(2) Uani 1 1 d .
C5B C 0.6165(12) 0.5946(11) 0.6490(2) 0.061(3) Uani 1 1 d .
H5B H 0.5720 0.5951 0.6634 0.073 Uiso 1 1 calc R
C11B C 1.1280(12) 0.7745(10) 0.5762(3) 0.058(3) Uani 1 1 d .
H11D H 1.0935 0.7606 0.5604 0.087 Uiso 1 1 calc R
H11E H 1.2117 0.7959 0.5745 0.087 Uiso 1 1 calc R
H11F H 1.0856 0.8392 0.5841 0.087 Uiso 1 1 calc R
C11A C 0.0746(10) 0.1559(10) 0.4644(2) 0.055(3) Uani 1 1 d .
H11A H 0.0603 0.1875 0.4805 0.083 Uiso 1 1 calc R
H11B H 0.0982 0.0726 0.4656 0.083 Uiso 1 1 calc R
H11C H 0.0021 0.1622 0.4548 0.083 Uiso 1 1 calc R
C17B C 0.8673(11) 0.3830(11) 0.5419(2) 0.052(3) Uani 1 1 d .
C12B C 1.1571(11) 0.6832(15) 0.6170(2) 0.070(4) Uani 1 1 d .
H12D H 1.1169 0.7537 0.6233 0.105 Uiso 1 1 calc R
H12E H 1.2428 0.6958 0.6174 0.105 Uiso 1 1 calc R
H12F H 1.1369 0.6146 0.6270 0.105 Uiso 1 1 calc R
C15A C -0.0848(12) 0.5705(12) 0.4030(2) 0.060(3) Uani 1 1 d .
H15A H -0.0829 0.6443 0.3934 0.073 Uiso 1 1 calc R
H15B H -0.0042 0.5361 0.4034 0.073 Uiso 1 1 calc R
C12A C 0.2943(11) 0.2099(11) 0.4642(3) 0.057(3) Uani 1 1 d .
H12A H 0.3517 0.2667 0.4577 0.086 Uiso 1 1 calc R
H12B H 0.3221 0.1292 0.4611 0.086 Uiso 1 1 calc R
H12C H 0.2858 0.2220 0.4815 0.086 Uiso 1 1 calc R
C16A C -0.1729(13) 0.4830(14) 0.3926(3) 0.069(4) Uani 1 1 d .
H16A H -0.2201 0.5217 0.3799 0.082 Uiso 1 1 calc R
H16B H -0.1303 0.4151 0.3854 0.082 Uiso 1 1 calc R
C16B C 0.8461(14) 0.5071(14) 0.5089(3) 0.074(4) Uani 1 1 d .
H16C H 0.8167 0.4829 0.4929 0.089 Uiso 1 1 calc R
H16D H 0.8988 0.5763 0.5068 0.089 Uiso 1 1 calc R
C15B C 0.7407(12) 0.5415(13) 0.5251(2) 0.060(3) Uani 1 1 d .
H15C H 0.6651 0.5370 0.5161 0.072 Uiso 1 1 calc R
H15D H 0.7504 0.6225 0.5315 0.072 Uiso 1 1 calc R
C13B C 1.1841(12) 0.5580(12) 0.5799(3) 0.067(4) Uani 1 1 d .
H13D H 1.1597 0.4836 0.5874 0.101 Uiso 1 1 calc R
H13E H 1.2694 0.5692 0.5821 0.101 Uiso 1 1 calc R
H13F H 1.1659 0.5553 0.5627 0.101 Uiso 1 1 calc R

loop_
_atom_site_aniso_label
_atom_site_aniso_U_11
_atom_site_aniso_U_22
_atom_site_aniso_U_33
_atom_site_aniso_U_23
_atom_site_aniso_U_13
_atom_site_aniso_U_12
Br1B 0.0439(7) 0.0772(10) 0.0816(9) -0.0040(8) 0.0039(6) -0.0255(6)
Br1A 0.0655(8) 0.0423(7) 0.1053(12) -0.0071(7) -0.0056(8) 0.0104(6)
O2A 0.042(4) 0.025(3) 0.067(5) -0.007(3) -0.014(4) 0.013(3)
O2B 0.028(3) 0.078(5) 0.042(4) -0.012(4) -0.002(3) -0.016(4)
C3B 0.046(6) 0.059(7) 0.056(7) 0.012(5) 0.012(5) 0.006(6)
N1B 0.018(3) 0.050(5) 0.048(5) -0.011(4) 0.005(3) -0.017(3)
O1B 0.049(5) 0.089(6) 0.052(5) -0.006(5) 0.006(4) -0.037(5)
N1A 0.041(4) 0.015(3) 0.061(6) -0.008(3) -0.006(4) 0.009(3)
C2B 0.026(4) 0.050(6) 0.051(6) 0.003(5) 0.001(4) -0.024(4)
O4B 0.055(5) 0.084(6) 0.047(5) -0.002(4) 0.019(4) -0.016(5)
O4A 0.059(5) 0.052(5) 0.074(6) 0.011(4) -0.017(5) -0.017(4)
O1A 0.070(5) 0.037(4) 0.108(8) -0.020(5) -0.053(5) 0.005(4)
O3A 0.076(6) 0.093(8) 0.074(7) 0.017(6) 0.001(5) -0.040(6)
O3B 0.065(6) 0.084(7) 0.079(7) 0.024(6) 0.015(5) 0.027(5)
C2A 0.038(5) 0.044(6) 0.055(7) 0.006(5) -0.013(5) -0.001(5)
C3A 0.056(7) 0.047(6) 0.060(7) 0.002(6) -0.003(6) -0.021(6)
C8B 0.030(5) 0.041(5) 0.047(6) -0.008(4) 0.011(4) -0.005(4)
C8A 0.040(5) 0.033(5) 0.054(7) -0.008(5) -0.006(5) -0.004(4)
C17A 0.047(6) 0.047(6) 0.061(7) 0.003(6) -0.011(6) -0.012(5)
C9B 0.030(5) 0.048(6) 0.046(6) 0.000(5) 0.006(4) -0.008(4)
C9A 0.039(5) 0.027(5) 0.066(8) -0.003(5) -0.009(5) -0.002(4)
C1B 0.033(5) 0.038(5) 0.041(6) -0.010(4) 0.003(4) -0.006(4)
C10B 0.027(5) 0.050(6) 0.052(6) 0.004(5) -0.004(4) 0.002(5)
C14A 0.039(5) 0.042(5) 0.058(7) 0.003(5) -0.003(5) -0.010(5)
C6A 0.048(6) 0.067(8) 0.054(7) -0.011(6) -0.001(5) -0.004(6)
C7A 0.052(7) 0.042(6) 0.056(7) -0.001(5) -0.003(5) -0.001(5)
C5A 0.041(6) 0.068(8) 0.055(7) -0.017(6) 0.012(5) -0.006(6)
C1A 0.033(5) 0.036(5) 0.052(6) 0.002(4) -0.010(5) 0.004(4)
C6B 0.063(8) 0.053(7) 0.056(8) -0.008(6) 0.018(6) -0.006(6)
C14B 0.047(6) 0.057(7) 0.042(6) 0.001(5) -0.004(5) -0.006(5)
C4B 0.044(6) 0.055(7) 0.072(9) 0.004(6) 0.024(6) -0.002(6)
C13A 0.075(8) 0.028(5) 0.058(7) -0.006(5) 0.000(6) -0.013(5)
C4A 0.052(7) 0.050(6) 0.063(8) -0.020(6) 0.006(6) -0.008(6)
C7B 0.046(6) 0.052(7) 0.055(7) -0.015(6) 0.009(5) -0.003(5)
C10A 0.053(6) 0.030(5) 0.040(6) 0.002(4) -0.007(5) 0.000(4)
C5B 0.070(8) 0.066(8) 0.046(7) -0.005(6) 0.016(6) -0.005(7)
C11B 0.060(7) 0.050(6) 0.063(8) 0.002(6) -0.004(7) -0.015(6)
C11A 0.056(7) 0.040(6) 0.071(9) 0.023(6) -0.003(6) -0.013(5)
C17B 0.045(6) 0.055(6) 0.056(7) 0.003(6) 0.005(6) -0.007(6)
C12B 0.047(7) 0.116(12) 0.048(7) -0.008(7) -0.005(6) -0.022(8)
C15A 0.063(8) 0.067(8) 0.051(8) 0.008(6) 0.004(6) -0.011(7)
C12A 0.060(7) 0.044(6) 0.067(8) 0.006(6) -0.010(6) 0.009(6)
C16A 0.067(8) 0.076(9) 0.063(9) -0.002(7) -0.002(7) -0.021(7)
C16B 0.084(10) 0.086(10) 0.052(8) 0.011(7) 0.011(7) -0.019(9)
C15B 0.060(7) 0.070(8) 0.048(7) 0.009(6) -0.017(6) -0.006(6)
C13B 0.052(7) 0.059(8) 0.091(11) -0.005(8) -0.004(7) 0.007(6)

loop_
_atom_type_symbol
_atom_type_description
_atom_type_scat_dispersion_real
_atom_type_scat_dispersion_imag
_atom_type_scat_source
C C 0.0181 0.0091 'International Tables Vol C Tables 4.2.6.8 and 6.1.1.4'
H H 0.0000 0.0000 'International Tables Vol C Tables 4.2.6.8 and 6.1.1.4'
Br Br -0.6763 1.2805 'International Tables Vol C Tables 4.2.6.8 and 6.1.1.4'
N N 0.0311 0.0180 'International Tables Vol C Tables 4.2.6.8 and 6.1.1.4'
O O 0.0492 0.0322 'International Tables Vol C Tables 4.2.6.8 and 6.1.1.4'

loop_
_geom_angle_atom_site_label_1
_geom_angle_atom_site_label_2
_geom_angle_atom_site_label_3
_geom_angle
C9A O2A C10A 123.1(8)
C9B O2B C10B 121.6(8)
C2B C3B Br1B 125.5(10)
C2B C3B C8B 110.8(10)
C8B C3B Br1B 123.7(8)
C2B N1B C9B 124.5(9)
C2B N1B C1B 109.8(8)
C9B N1B C1B 124.4(9)
C2A N1A C9A 124.3(9)
C2A N1A C1A 109.9(8)
C9A N1A C1A 125.5(8)
C3B C2B C14B 124.2(10)
N1B C2B C3B 106.5(10)
N1B C2B C14B 129.3(9)
C17B O4B C16B 110.2(10)
C17A O4A C16A 109.3(9)
N1A C2A C14A 127.3(10)
C3A C2A N1A 106.8(10)
C3A C2A C14A 125.8(10)
C2A C3A Br1A 126.1(9)
C2A C3A C8A 109.7(11)
C8A C3A Br1A 124.2(9)
C1B C8B C3B 105.1(9)
C4B C8B C3B 134.2(10)
C4B C8B C1B 120.7(10)
C1A C8A C3A 106.5(10)
C1A C8A C4A 122.5(11)
C4A C8A C3A 130.9(11)
O4A C17A C14A 112.1(11)
O3A C17A O4A 118.0(11)
O3A C17A C14A 129.5(12)
O2B C9B N1B 114.3(10)
O1B C9B O2B 126.6(9)
O1B C9B N1B 119.0(10)
O2A C9A N1A 112.5(9)
O1A C9A O2A 126.3(9)
O1A C9A N1A 121.2(10)
C8B C1B N1B 107.8(8)
C8B C1B C7B 122.3(10)
C7B C1B N1B 129.6(9)
O2B C10B C11B 110.1(9)
O2B C10B C12B 101.1(9)
O2B C10B C13B 110.6(9)
C12B C10B C11B 111.0(11)
C12B C10B C13B 112.3(11)
C13B C10B C11B 111.2(11)
C2A C14A H14A 106.1
C2A C14A C15A 117.8(10)
C17A C14A C2A 116.6(10)
C17A C14A H14A 106.1
C17A C14A C15A 103.4(10)
C15A C14A H14A 106.1
C7A C6A H6A 119.6
C5A C6A H6A 119.6
C5A C6A C7A 120.8(12)
C6A C7A H7A 121.6
C6A C7A C1A 116.8(11)
C1A C7A H7A 121.6
C6A C5A H5A 118.8
C4A C5A C6A 122.3(12)
C4A C5A H5A 118.8
C8A C1A N1A 107.2(8)
C8A C1A C7A 120.9(10)
C7A C1A N1A 131.9(9)
C7B C6B H6B 119.1
C5B C6B H6B 119.1
C5B C6B C7B 121.8(12)
C2B C14B H14B 107.8
C2B C14B C17B 112.3(9)
C2B C14B C15B 116.1(11)
C17B C14B H14B 107.8
C15B C14B H14B 107.8
C15B C14B C17B 104.8(10)
C8B C4B H4B 120.7
C8B C4B C5B 118.5(11)
C5B C4B H4B 120.7
H13A C13A H13B 109.5
H13A C13A H13C 109.5
H13B C13A H13C 109.5
C10A C13A H13A 109.5
C10A C13A H13B 109.5
C10A C13A H13C 109.5
C8A C4A H4A 121.7
C5A C4A C8A 116.6(11)
C5A C4A H4A 121.7
C1B C7B C6B 115.3(11)
C1B C7B H7B 122.4
C6B C7B H7B 122.4
O2A C10A C13A 109.9(8)
O2A C10A C11A 108.0(9)
O2A C10A C12A 103.3(8)
C13A C10A C11A 111.8(10)
C12A C10A C13A 111.1(11)
C12A C10A C11A 112.3(10)
C6B C5B H5B 119.4
C4B C5B C6B 121.2(12)
C4B C5B H5B 119.4
C10B C11B H11D 109.5
C10B C11B H11E 109.5
C10B C11B H11F 109.5
H11D C11B H11E 109.5
H11D C11B H11F 109.5
H11E C11B H11F 109.5
C10A C11A H11A 109.5
C10A C11A H11B 109.5
C10A C11A H11C 109.5
H11A C11A H11B 109.5
H11A C11A H11C 109.5
H11B C11A H11C 109.5
O4B C17B C14B 109.7(10)
O3B C17B O4B 122.8(12)
O3B C17B C14B 127.0(11)
C10B C12B H12D 109.5
C10B C12B H12E 109.5
C10B C12B H12F 109.5
H12D C12B H12E 109.5
H12D C12B H12F 109.5
H12E C12B H12F 109.5
C14A C15A H15A 110.9
C14A C15A H15B 110.9
H15A C15A H15B 109.0
C16A C15A C14A 104.1(10)
C16A C15A H15A 110.9
C16A C15A H15B 110.9
C10A C12A H12A 109.5
C10A C12A H12B 109.5
C10A C12A H12C 109.5
H12A C12A H12B 109.5
H12A C12A H12C 109.5
H12B C12A H12C 109.5
O4A C16A C15A 109.1(11)
O4A C16A H16A 109.9
O4A C16A H16B 109.9
C15A C16A H16A 109.9
C15A C16A H16B 109.9
H16A C16A H16B 108.3
O4B C16B H16C 109.6
O4B C16B H16D 109.6
O4B C16B C15B 110.1(11)
H16C C16B H16D 108.2
C15B C16B H16C 109.6
C15B C16B H16D 109.6
C14B C15B H15C 111.1
C14B C15B H15D 111.1
C16B C15B C14B 103.4(11)
C16B C15B H15C 111.1
C16B C15B H15D 111.1
H15C C15B H15D 109.0
C10B C13B H13D 109.5
C10B C13B H13E 109.5
C10B C13B H13F 109.5
H13D C13B H13E 109.5
H13D C13B H13F 109.5
H13E C13B H13F 109.5

loop_
_geom_bond_atom_site_label_1
_geom_bond_atom_site_label_2
_geom_bond_distance
Br1B C3B 1.881(13)
Br1A C3A 1.864(13)
O2A C9A 1.312(12)
O2A C10A 1.481(11)
O2B C9B 1.288(13)
O2B C10B 1.479(11)
C3B C2B 1.372(14)
C3B C8B 1.432(16)
N1B C2B 1.356(12)
N1B C9B 1.398(11)
N1B C1B 1.426(13)
O1B C9B 1.236(14)
N1A C2A 1.378(13)
N1A C9A 1.401(12)
N1A C1A 1.419(13)
C2B C14B 1.491(16)
O4B C17B 1.338(14)
O4B C16B 1.438(17)
O4A C17A 1.357(15)
O4A C16A 1.415(16)
O1A C9A 1.224(13)
O3A C17A 1.214(16)
O3B C17B 1.172(14)
C2A C3A 1.356(16)
C2A C14A 1.465(15)
C3A C8A 1.445(16)
C8B C1B 1.377(13)
C8B C4B 1.362(15)
C8A C1A 1.365(14)
C8A C4A 1.394(15)
C17A C14A 1.464(15)
C1B C7B 1.392(15)
C10B C11B 1.512(16)
C10B C12B 1.487(16)
C10B C13B 1.497(17)
C14A H14A 0.9800
C14A C15A 1.535(17)
C6A H6A 0.9300
C6A C7A 1.394(17)
C6A C5A 1.389(17)
C7A H7A 0.9300
C7A C1A 1.402(15)
C5A H5A 0.9300
C5A C4A 1.366(18)
C6B H6B 0.9300
C6B C7B 1.400(17)
C6B C5B 1.371(17)
C14B H14B 0.9800
C14B C17B 1.546(16)
C14B C15B 1.516(17)
C4B H4B 0.9300
C4B C5B 1.368(18)
C13A H13A 0.9600
C13A H13B 0.9600
C13A H13C 0.9600
C13A C10A 1.505(16)
C4A H4A 0.9300
C7B H7B 0.9300
C10A C11A 1.531(15)
C10A C12A 1.484(16)
C5B H5B 0.9300
C11B H11D 0.9600
C11B H11E 0.9600
C11B H11F 0.9600
C11A H11A 0.9600
C11A H11B 0.9600
C11A H11C 0.9600
C12B H12D 0.9600
C12B H12E 0.9600
C12B H12F 0.9600
C15A H15A 0.9700
C15A H15B 0.9700
C15A C16A 1.487(18)
C12A H12A 0.9600
C12A H12B 0.9600
C12A H12C 0.9600
C16A H16A 0.9700
C16A H16B 0.9700
C16B H16C 0.9700
C16B H16D 0.9700
C16B C15B 1.511(19)
C15B H15C 0.9700
C15B H15D 0.9700
C13B H13D 0.9600
C13B H13E 0.9600
C13B H13F 0.9600
